data_1536449
loop_
_publ_author_name
'Dinnebier, R.E.'
'Vensky, S.'
'Jansen, M.'
'Hanson, J.C.'

_publ_section_title
;
 Crystal structures and topochemical aspects of the high-temperature
 phases and decomposition products of the alkali-metal oxalates M2 [C2 O4]
 (M = K, Rb, Cs)
;
_journal_name_full 'Chemistry - A European Journal'
_journal_page_first 1119
_journal_page_last 1129
_journal_volume 11
_journal_year 2005
_chemical_formula_sum 'C O3 Rb2'
_chemical_name_systematic 'Rb2 (C O3)'
_space_group_IT_number 14
_symmetry_space_group_name_Hall '-P 2ybc'
_symmetry_space_group_name_H-M 'P 1 21/c 1'
_cell_angle_alpha 90
_cell_angle_beta 97.2921
_cell_angle_gamma 90
_cell_formula_units_Z 4
_cell_length_a 5.8745
_cell_length_b 10.129
_cell_length_c 7.30725
_cell_volume 431.285
_citation_journal_id_ASTM CEUJED
_cod_data_source_file Dinnebier_CEUJED_2005_1637.cif
_cod_data_source_block C1O3Rb2
_cod_original_cell_volume 431.2852
_cod_original_formula_sum 'C1 O3 Rb2'
_cod_database_code 1536449

loop_
_symmetry_equiv_pos_as_xyz
x,y,z
-x,y+1/2,-z+1/2
-x,-y,-z
x,-y-1/2,z-1/2

loop_
_atom_site_label
_atom_site_type_symbol
_atom_site_fract_x
_atom_site_fract_y
_atom_site_fract_z
_atom_site_occupancy
_atom_site_U_iso_or_equiv
O2 O-2 0.0594 0.3499 0.2667 1 0.0
Rb2 Rb+1 0.2614 0.7656 0.5235 1 0.0
C1 C+4 0.2377 0.4176 0.2443 1 0.0
O1 O-2 0.2551 0.5373 0.3006 1 0.0
O3 O-2 0.3985 0.3657 0.1656 1 0.0
Rb1 Rb+1 0.2432 0.4176 0.7035 1 0.0
